data_4060093
loop_
_publ_author_name
'Cabeza, Javier A.'
'del R\'io, Ignacio'
'Garc\'ia-\'Alvarez, Pablo'
'Miguel, Daniel'

_publ_section_title
;
Reactivity of Diphenylacetylene with a Basal Edge-Bridged Square-Pyramidal 
Hexaruthenium Cluster. Characterization of Penta-, Hexa-, and Heptanuclear 
Alkyne Derivatives
;
_journal_issue 4
_journal_name_full Organometallics
_journal_page_first 665
_journal_page_last 674
_journal_paper_doi 10.1021/om049186r
_journal_volume 24
_journal_year 2005
_chemical_formula_moiety 'C37.75 H16 Cl1.50 N2 O17 Ru7'
_chemical_formula_sum 'C37.75 H16 Cl1.5 N2 O17 Ru7'
_chemical_formula_weight 1530.19
_space_group_IT_number 15
_symmetry_cell_setting monoclinic
_symmetry_space_group_name_Hall '-C 2yc'
_symmetry_space_group_name_H-M 'C 1 2/c 1'
_atom_sites_solution_hydrogens geom
_atom_sites_solution_primary direct
_atom_sites_solution_secondary difmap
_cell_angle_alpha 90.00
_cell_angle_beta 92.1010(10)
_cell_angle_gamma 90.00
_cell_formula_units_Z 16
_cell_length_a 21.6445(3)
_cell_length_b 11.38720(10)
_cell_length_c 70.7952(7)
_cell_measurement_reflns_used ?
_cell_measurement_temperature 200(2)
_cell_measurement_theta_max ?
_cell_measurement_theta_min ?
_cell_volume 17437.2(3)
_diffrn_ambient_temperature 293(2)
_diffrn_detector_area_resol_mean 9
_diffrn_measurement_device '95mm CCD camera on \k-goniostat'
_diffrn_measurement_device_type KappaCCD
_diffrn_measurement_method CCD
_diffrn_radiation_monochromator 'horizontally mounted graphite crystal'
_diffrn_radiation_source 'fine-focus sealed tube'
_diffrn_radiation_type CuK\a
_diffrn_radiation_wavelength 1.54180
_diffrn_reflns_av_R_equivalents 0.055
_diffrn_reflns_av_sigmaI/netI 0.0911
_diffrn_reflns_limit_h_max 26
_diffrn_reflns_limit_h_min -26
_diffrn_reflns_limit_k_max 13
_diffrn_reflns_limit_k_min 0
_diffrn_reflns_limit_l_max 85
_diffrn_reflns_limit_l_min 0
_diffrn_reflns_number 43305
_diffrn_reflns_theta_max 68.21
_diffrn_reflns_theta_min 1.25
_diffrn_standards_decay_% ?
_diffrn_standards_interval_count ?
_diffrn_standards_interval_time ?
_diffrn_standards_number ?
_exptl_absorpt_coefficient_mu 20.625
_exptl_absorpt_correction_T_max 0.215
_exptl_absorpt_correction_T_min 0.130
_exptl_absorpt_correction_type multi-scan
_exptl_absorpt_process_details
;
multi-scan from symmetry-related measurements
 Sortav (Blessing 1995)
;
_exptl_crystal_colour black
_exptl_crystal_density_diffrn 2.332
_exptl_crystal_density_meas ?
_exptl_crystal_density_method 'not measured'
_exptl_crystal_description blocks
_exptl_crystal_F_000 11616
_exptl_crystal_size_max 0.175
_exptl_crystal_size_mid 0.100
_exptl_crystal_size_min 0.075
_refine_ls_extinction_coef 0.000010(2)
_refine_ls_extinction_expression Fc^*^=kFc[1+0.001xFc^2^\l^3^/sin(2\q)]^-1/4^
_refine_ls_extinction_method SHELXL
_refine_ls_goodness_of_fit_ref 1.001
_refine_ls_hydrogen_treatment mixed
_refine_ls_matrix_type full
_refine_ls_number_parameters 1188
_refine_ls_number_reflns 15768
_refine_ls_number_restraints 5
_refine_ls_restrained_S_all 1.001
_refine_ls_R_factor_all 0.0998
_refine_ls_R_factor_gt 0.0781
_refine_ls_shift/su_max 0.002
_refine_ls_shift/su_mean 0.000
_refine_ls_structure_factor_coef Fsqd
_refine_ls_weighting_details 'calc w=1/[\s^2^(Fo^2^)+(0.1616P)^2^+0.0000P] where P=(Fo^2^+2Fc^2^)/3'
_refine_ls_weighting_scheme calc
_refine_ls_wR_factor_gt 0.2087
_refine_ls_wR_factor_ref 0.2350
_reflns_number_gt 11091
_reflns_number_total 15768
_reflns_threshold_expression >2sigma(I)
_cod_depositor_comments
;
The following automatic conversions were performed:
'_symmetry_cell_setting' value 'Monoclinic' changed to 'monoclinic'
according to '/home/saulius/struct/CIF-dictionaries/cif_core.dic'
dictionary named 'cif_core.dic' version 2.4.1 from 2010-06-29.

Automatic conversion script
Id: cif_fix_enum 1527 2010-12-29 10:47:43Z saulius 
;
_cod_original_sg_symbol_H-M 'C 2/c'
_cod_database_code 4060093

loop_
_symmetry_equiv_pos_as_xyz
'x, y, z'
'-x, y, -z+1/2'
'x+1/2, y+1/2, z'
'-x+1/2, y+1/2, -z+1/2'
'-x, -y, -z'
'x, -y, z-1/2'
'-x+1/2, -y+1/2, -z'
'x+1/2, -y+1/2, z-1/2'

loop_
_atom_site_label
_atom_site_type_symbol
_atom_site_fract_x
_atom_site_fract_y
_atom_site_fract_z
_atom_site_U_iso_or_equiv
_atom_site_adp_type
_atom_site_occupancy
_atom_site_symmetry_multiplicity
_atom_site_calc_flag
_atom_site_refinement_flags
_atom_site_disorder_assembly
_atom_site_disorder_group
C1 C 0.2820(5) 0.0511(12) 0.31240(18) 0.026(3) Uani 1 1 d . . .
C1B C 0.0077(7) 0.4422(12) 0.57141(19) 0.033(3) Uani 1 1 d . . .
C2 C 0.3122(8) -0.0300(15) 0.3247(2) 0.044(4) Uani 1 1 d . . .
H2 H 0.2918 -0.0621 0.3349 0.053 Uiso 1 1 calc R . .
C2B C -0.0150(7) 0.5372(13) 0.5608(2) 0.036(3) Uani 1 1 d . . .
H2B H 0.0084 0.5703 0.5514 0.043 Uiso 1 1 calc R . .
C3 C 0.3717(8) -0.0600(13) 0.3215(3) 0.044(4) Uani 1 1 d . . .
H3 H 0.3926 -0.1109 0.3297 0.052 Uiso 1 1 calc R . .
C3B C -0.0733(8) 0.5816(16) 0.5644(3) 0.050(4) Uani 1 1 d . . .
H3B H -0.0907 0.6409 0.5569 0.060 Uiso 1 1 calc R . .
C4 C 0.4018(6) -0.0160(16) 0.3060(2) 0.045(4) Uani 1 1 d . . .
H4 H 0.4425 -0.0366 0.3037 0.054 Uiso 1 1 calc R . .
C4B C -0.1038(7) 0.5374(13) 0.5789(2) 0.040(3) Uani 1 1 d . . .
H4B H -0.1423 0.5681 0.5816 0.048 Uiso 1 1 calc R . .
C5 C 0.3684(7) 0.0606(16) 0.2940(2) 0.044(4) Uani 1 1 d . . .
C5B C -0.0798(7) 0.4485(15) 0.5898(3) 0.043(4) Uani 1 1 d . . .
C6 C 0.4000(7) 0.1067(15) 0.2769(3) 0.052(5) Uani 1 1 d . . .
H6A H 0.4367 0.1488 0.2808 0.079 Uiso 1 1 calc R . .
H6B H 0.3725 0.1585 0.2699 0.079 Uiso 1 1 calc R . .
H6C H 0.4110 0.0422 0.2689 0.079 Uiso 1 1 calc R . .
C6B C -0.1153(8) 0.4011(15) 0.6063(3) 0.055(5) Uani 1 1 d . . .
H6D H -0.1540 0.3692 0.6017 0.082 Uiso 1 1 calc R . .
H6E H -0.1227 0.4637 0.6150 0.082 Uiso 1 1 calc R . .
H6F H -0.0914 0.3407 0.6126 0.082 Uiso 1 1 calc R . .
C7 C 0.1023(6) 0.1544(11) 0.31107(18) 0.026(3) Uani 1 1 d . . .
C7B C 0.1571(6) 0.2355(15) 0.5628(2) 0.036(3) Uani 1 1 d . . .
C8 C 0.1230(7) 0.1921(13) 0.33004(17) 0.031(3) Uani 1 1 d . . .
C8B C 0.1864(6) 0.3494(12) 0.56519(19) 0.030(3) Uiso 1 1 d . . .
C9 C 0.0365(7) 0.1695(12) 0.30415(19) 0.032(3) Uani 1 1 d . . .
C9B C 0.1951(7) 0.1282(13) 0.5586(2) 0.035(3) Uani 1 1 d . . .
C10 C 0.0218(6) 0.2270(10) 0.2862(2) 0.029(3) Uani 1 1 d . . .
H10 H 0.0536 0.2575 0.2792 0.035 Uiso 1 1 calc R . .
C10B C 0.1909(7) 0.0271(13) 0.5699(2) 0.038(3) Uani 1 1 d . . .
H10B H 0.1645 0.0244 0.5799 0.045 Uiso 1 1 calc R . .
C11 C -0.0380(7) 0.2370(16) 0.2794(3) 0.046(4) Uani 1 1 d . . .
H11 H -0.0464 0.2747 0.2680 0.055 Uiso 1 1 calc R . .
C11B C 0.2278(9) -0.0703(17) 0.5655(2) 0.051(4) Uani 1 1 d . . .
H11B H 0.2256 -0.1383 0.5727 0.061 Uiso 1 1 calc R . .
C12 C -0.0863(9) 0.1914(17) 0.2895(3) 0.054(5) Uani 1 1 d . . .
H12 H -0.1266 0.1955 0.2846 0.065 Uiso 1 1 calc R . .
C12B C 0.2679(9) -0.0666(16) 0.5503(3) 0.056(5) Uani 1 1 d . . .
H12B H 0.2916 -0.1322 0.5477 0.067 Uiso 1 1 calc R . .
C13 C -0.0744(7) 0.1410(13) 0.3066(2) 0.039(3) Uani 1 1 d . . .
H13 H -0.1071 0.1119 0.3133 0.047 Uiso 1 1 calc R . .
C13B C 0.2724(7) 0.0290(16) 0.5398(2) 0.045(4) Uani 1 1 d . . .
H13B H 0.2991 0.0292 0.5298 0.054 Uiso 1 1 calc R . .
C14 C -0.0134(6) 0.1313(12) 0.31436(19) 0.029(3) Uani 1 1 d . . .
H14 H -0.0066 0.0992 0.3263 0.035 Uiso 1 1 calc R . .
C14B C 0.2363(6) 0.1340(12) 0.5437(2) 0.031(3) Uani 1 1 d . . .
H14B H 0.2402 0.2020 0.5365 0.037 Uiso 1 1 calc R . .
C15 C 0.0763(6) 0.2531(11) 0.3422(2) 0.029(3) Uani 1 1 d . . .
C15B C 0.2562(7) 0.3591(15) 0.5661(2) 0.043(4) Uani 1 1 d . . .
C16 C 0.0509(7) 0.3595(14) 0.3367(2) 0.042(3) Uani 1 1 d . . .
H16 H 0.0604 0.3910 0.3250 0.050 Uiso 1 1 calc R . .
C16B C 0.2894(7) 0.3125(14) 0.5811(3) 0.041(4) Uani 1 1 d . . .
H16B H 0.2690 0.2710 0.5903 0.050 Uiso 1 1 calc R . .
C17 C 0.0112(7) 0.4209(13) 0.3484(2) 0.039(3) Uani 1 1 d . . .
H17 H -0.0077 0.4902 0.3443 0.046 Uiso 1 1 calc R . .
C17B C 0.3554(7) 0.3265(18) 0.5828(3) 0.057(5) Uani 1 1 d . . .
H17B H 0.3770 0.2975 0.5934 0.068 Uiso 1 1 calc R . .
C18 C 0.0005(7) 0.3756(14) 0.3665(3) 0.049(4) Uani 1 1 d . . .
H18 H -0.0249 0.4162 0.3745 0.059 Uiso 1 1 calc R . .
C18B C 0.3858(9) 0.3808(19) 0.5693(3) 0.065(6) Uani 1 1 d . . .
H18B H 0.4285 0.3899 0.5703 0.078 Uiso 1 1 calc R . .
C19 C 0.0268(9) 0.2741(15) 0.3721(3) 0.049(4) Uani 1 1 d . . .
H19 H 0.0191 0.2450 0.3841 0.058 Uiso 1 1 calc R . .
C19B C 0.3523(7) 0.4234(15) 0.5537(3) 0.045(4) Uani 1 1 d . . .
H19B H 0.3732 0.4593 0.5441 0.053 Uiso 1 1 calc R . .
C20 C 0.0660(7) 0.2106(16) 0.3603(2) 0.043(4) Uani 1 1 d . . .
H20 H 0.0848 0.1415 0.3646 0.052 Uiso 1 1 calc R . .
C20B C 0.2874(8) 0.4138(15) 0.5521(2) 0.048(4) Uani 1 1 d . . .
H20B H 0.2659 0.4444 0.5417 0.057 Uiso 1 1 calc R . .
C80 C 0.776(4) 0.266(8) 0.5029(15) 0.17(4) Uiso 0.50 1 d PD . 1
C90 C 0.1862(15) 0.882(3) 0.6343(4) 0.116(11) Uiso 1 1 d D . .
C101 C 0.2123(7) -0.0590(16) 0.2799(2) 0.043(4) Uani 1 1 d . . .
C102 C 0.1093(7) 0.0486(10) 0.2701(2) 0.030(3) Uani 1 1 d . . .
C104 C -0.0322(6) 0.2077(11) 0.55883(19) 0.028(3) Uani 1 1 d . . .
C105 C 0.0518(6) 0.0458(11) 0.56222(19) 0.030(3) Uani 1 1 d . . .
C201 C 0.2577(8) 0.3551(13) 0.3119(3) 0.045(4) Uani 1 1 d . . .
C202 C 0.1489(8) 0.3907(14) 0.2976(2) 0.044(4) Uani 1 1 d . . .
C204 C 0.1246(6) 0.4203(13) 0.6101(2) 0.033(3) Uani 1 1 d . . .
C205 C 0.1684(6) 0.2112(11) 0.6057(2) 0.031(3) Uani 1 1 d . . .
C301 C 0.2709(8) 0.1131(14) 0.2536(3) 0.046(4) Uani 1 1 d . . .
C302 C 0.3020(7) 0.3210(18) 0.2728(2) 0.048(4) Uani 1 1 d . . .
C303 C 0.1838(6) 0.2709(12) 0.26397(19) 0.030(3) Uani 1 1 d . . .
C304 C -0.0651(8) 0.1489(15) 0.5998(2) 0.044(4) Uani 1 1 d . . .
C305 C 0.0136(7) 0.2789(12) 0.6231(2) 0.038(3) Uani 1 1 d . . .
C306 C 0.0511(8) 0.0911(18) 0.6043(2) 0.052(4) Uani 1 1 d . . .
C401 C 0.1780(8) -0.1414(16) 0.3394(2) 0.049(4) Uani 1 1 d . . .
C402 C 0.0796(7) -0.0448(13) 0.3448(2) 0.035(3) Uiso 1 1 d . . .
C404 C 0.0643(8) 0.4661(14) 0.5243(2) 0.042(4) Uani 1 1 d . . .
C405 C 0.1702(7) 0.3814(15) 0.5208(2) 0.040(3) Uani 1 1 d . . .
C501 C 0.2119(8) 0.0771(18) 0.3625(3) 0.051(4) Uani 1 1 d . . .
C502 C 0.1959(8) 0.3176(16) 0.3569(3) 0.052(4) Uani 1 1 d . . .
C503 C 0.3019(7) 0.2128(14) 0.3459(2) 0.038(3) Uani 1 1 d . . .
C504 C 0.1498(8) 0.5923(18) 0.5483(3) 0.051(4) Uani 1 1 d . . .
C505 C 0.0988(7) 0.6397(16) 0.5835(2) 0.045(4) Uani 1 1 d . . .
C506 C 0.2187(9) 0.5863(13) 0.5810(2) 0.045(4) Uani 1 1 d . . .
C601 C 0.2166(9) -0.2653(15) 0.3048(2) 0.047(4) Uani 1 1 d . . .
C602 C 0.1112(7) -0.2537(14) 0.2801(3) 0.042(4) Uani 1 1 d . . .
C603 C 0.0961(10) -0.3063(16) 0.3170(3) 0.059(5) Uani 1 1 d . . .
C604 C -0.0519(9) 0.3391(14) 0.5230(2) 0.045(4) Uani 1 1 d . . .
C605 C -0.0168(7) 0.0985(16) 0.5196(2) 0.043(4) Uani 1 1 d . . .
C606 C 0.0347(7) 0.2624(13) 0.4966(2) 0.034(3) Uani 1 1 d . . .
C701 C -0.0001(7) -0.0792(13) 0.2811(2) 0.039(3) Uani 1 1 d . . .
C702 C -0.0127(7) -0.1370(17) 0.3149(2) 0.047(4) Uani 1 1 d . . .
C704 C 0.1087(8) -0.0191(13) 0.5266(2) 0.041(4) Uani 1 1 d . . .
C705 C 0.1547(8) 0.1365(16) 0.5062(2) 0.045(4) Uani 1 1 d . . .
N1 N 0.2229(5) 0.0848(10) 0.31551(16) 0.032(2) Uani 1 1 d . . .
N1B N 0.0648(5) 0.3945(10) 0.56785(17) 0.031(2) Uani 1 1 d . . .
N2 N 0.3097(5) 0.0941(10) 0.29658(18) 0.034(3) Uani 1 1 d . . .
N2B N -0.0239(6) 0.3999(11) 0.58589(17) 0.036(3) Uani 1 1 d . . .
O101 O 0.2444(6) -0.1175(10) 0.27105(16) 0.047(3) Uani 1 1 d . . .
O102 O 0.0842(5) 0.0594(11) 0.25572(16) 0.047(3) Uani 1 1 d . . .
O104 O -0.0851(5) 0.2044(10) 0.55763(16) 0.041(2) Uani 1 1 d . . .
O105 O 0.0464(5) -0.0530(10) 0.56390(18) 0.048(3) Uani 1 1 d . . .
O201 O 0.2990(6) 0.4169(12) 0.3146(2) 0.064(4) Uani 1 1 d . . .
O202 O 0.1232(6) 0.4752(11) 0.29213(19) 0.054(3) Uani 1 1 d . . .
O204 O 0.1294(5) 0.4753(10) 0.62368(16) 0.044(3) Uani 1 1 d . . .
O205 O 0.1977(6) 0.1491(11) 0.61551(16) 0.050(3) Uani 1 1 d . . .
O301 O 0.2789(7) 0.0756(14) 0.23878(18) 0.066(4) Uani 1 1 d . . .
O302 O 0.3313(6) 0.4005(11) 0.2699(2) 0.062(4) Uani 1 1 d . . .
O303 O 0.1457(5) 0.3172(12) 0.25507(16) 0.051(3) Uani 1 1 d . . .
O304 O -0.1083(6) 0.0920(13) 0.6022(2) 0.064(4) Uani 1 1 d . . .
O305 O 0.0172(5) 0.3086(9) 0.63844(16) 0.044(3) Uani 1 1 d . . .
O306 O 0.0734(6) 0.0028(11) 0.6087(2) 0.060(3) Uani 1 1 d . . .
O401 O 0.2017(7) -0.2161(12) 0.3476(2) 0.061(3) Uani 1 1 d . . .
O402 O 0.0416(6) -0.0731(12) 0.35490(18) 0.055(3) Uani 1 1 d . . .
O404 O 0.0425(6) 0.5333(10) 0.51441(17) 0.052(3) Uani 1 1 d . . .
O405 O 0.1995(6) 0.3951(14) 0.50814(18) 0.063(4) Uani 1 1 d . . .
O501 O 0.2156(7) 0.0238(16) 0.37639(19) 0.075(5) Uani 1 1 d . . .
O502 O 0.1856(7) 0.4047(15) 0.3647(3) 0.092(6) Uani 1 1 d . . .
O503 O 0.3521(5) 0.2336(13) 0.34791(18) 0.058(3) Uani 1 1 d . . .
O504 O 0.1582(7) 0.6618(13) 0.53673(18) 0.064(4) Uani 1 1 d . . .
O505 O 0.0723(7) 0.7118(12) 0.5904(2) 0.065(4) Uani 1 1 d . . .
O506 O 0.2631(5) 0.6269(11) 0.5863(2) 0.056(3) Uani 1 1 d . . .
O601 O 0.2626(7) -0.3195(13) 0.3054(2) 0.068(4) Uani 1 1 d . . .
O602 O 0.0931(7) -0.2902(13) 0.2661(2) 0.064(4) Uani 1 1 d . . .
O603 O 0.0721(9) -0.3749(13) 0.3252(3) 0.094(6) Uani 1 1 d . . .
O604 O -0.0971(6) 0.3919(13) 0.5223(2) 0.059(3) Uani 1 1 d . . .
O605 O -0.0423(6) 0.0118(10) 0.51787(18) 0.049(3) Uani 1 1 d . . .
O606 O 0.0421(6) 0.2691(12) 0.48122(16) 0.053(3) Uani 1 1 d . . .
O701 O -0.0287(5) -0.1174(11) 0.26875(17) 0.050(3) Uani 1 1 d . . .
O702 O -0.0466(7) -0.2001(15) 0.3217(2) 0.075(5) Uani 1 1 d . . .
O704 O 0.0963(7) -0.1134(10) 0.5238(2) 0.062(4) Uani 1 1 d . . .
O705 O 0.1690(6) 0.1432(14) 0.49125(17) 0.062(4) Uani 1 1 d . . .
Ru1 Ru 0.16023(5) 0.04736(9) 0.292119(14) 0.0275(2) Uani 1 1 d . . .
Ru1B Ru 0.05566(5) 0.21035(9) 0.561681(14) 0.0270(2) Uani 1 1 d . . .
Ru2 Ru 0.18804(5) 0.26042(9) 0.306884(15) 0.0294(2) Uani 1 1 d . . .
Ru2B Ru 0.12369(5) 0.31108(9) 0.590165(14) 0.0279(2) Uani 1 1 d . . .
Ru3 Ru 0.24755(5) 0.19016(10) 0.276326(15) 0.0313(2) Uani 1 1 d . . .
Ru3B Ru 0.01147(5) 0.22907(10) 0.597746(15) 0.0319(2) Uani 1 1 d . . .
Ru4 Ru 0.14402(5) -0.00302(9) 0.329697(14) 0.0303(2) Uani 1 1 d . . .
Ru4B Ru 0.11655(5) 0.37770(9) 0.541113(14) 0.0292(2) Uani 1 1 d . . .
Ru5 Ru 0.21394(5) 0.18458(10) 0.342171(15) 0.0332(3) Uani 1 1 d . . .
Ru5B Ru 0.14389(5) 0.51497(9) 0.571657(15) 0.0308(2) Uani 1 1 d . . .
Ru6 Ru 0.13777(5) -0.18600(10) 0.303460(16) 0.0352(3) Uani 1 1 d . . .
Ru6B Ru 0.02241(5) 0.24471(10) 0.523258(14) 0.0311(2) Uani 1 1 d . . .
Ru7 Ru 0.04449(5) -0.04200(10) 0.303344(15) 0.0328(3) Uani 1 1 d . . .
Ru7B Ru 0.12714(5) 0.13782(10) 0.531016(15) 0.0319(3) Uani 1 1 d . . .
Cl1 Cl 0.7725(11) 0.1629(16) 0.5034(3) 0.117(6) Uani 0.50 1 d P . 2
Cl2 Cl 0.8031(6) 0.1665(12) 0.5166(2) 0.084(3) Uani 0.50 1 d PD A 1
Cl3 Cl 0.162(2) 0.937(3) 0.6497(3) 0.180(19) Uani 0.33 1 d PD B 2
Cl4 Cl 0.1292(9) 0.8102(19) 0.6445(3) 0.167(8) Uani 0.67 1 d PD C 1
Cl5 Cl 0.1657(16) 0.743(3) 0.6294(5) 0.138(11) Uani 0.33 1 d PD D 2
Cl6 Cl 0.2142(5) 0.8392(12) 0.61549(13) 0.098(3) Uani 0.67 1 d PD B 1

loop_
_atom_site_aniso_label
_atom_site_aniso_U_11
_atom_site_aniso_U_22
_atom_site_aniso_U_33
_atom_site_aniso_U_23
_atom_site_aniso_U_13
_atom_site_aniso_U_12
C1 0.017(6) 0.033(7) 0.029(6) 0.005(5) -0.001(5) 0.006(5)
C1B 0.047(8) 0.026(7) 0.025(6) -0.008(5) 0.001(6) 0.011(6)
C2 0.042(8) 0.048(9) 0.042(9) 0.006(7) -0.001(7) 0.001(7)
C2B 0.032(7) 0.038(8) 0.038(8) -0.002(6) 0.002(6) 0.011(6)
C3 0.047(9) 0.029(8) 0.055(10) 0.003(7) 0.001(7) 0.014(6)
C3B 0.054(10) 0.046(10) 0.049(10) 0.009(8) 0.004(8) 0.010(8)
C4 0.014(6) 0.064(11) 0.058(10) 0.003(8) 0.010(6) 0.020(6)
C4B 0.030(7) 0.031(7) 0.060(10) -0.011(7) 0.012(7) 0.012(6)
C5 0.032(8) 0.055(10) 0.043(9) 0.000(7) 0.007(6) 0.008(7)
C5B 0.031(7) 0.045(9) 0.053(9) -0.006(7) 0.011(7) 0.009(6)
C6 0.029(7) 0.042(9) 0.088(14) 0.015(9) 0.025(8) 0.001(7)
C6B 0.046(9) 0.038(9) 0.082(13) -0.013(9) 0.019(9) 0.017(7)
C7 0.035(7) 0.017(6) 0.025(6) 0.003(5) 0.005(5) -0.010(5)
C7B 0.018(6) 0.058(9) 0.031(7) 0.004(6) 0.003(5) 0.011(6)
C8 0.037(7) 0.044(8) 0.012(5) -0.004(5) 0.004(5) -0.002(6)
C9 0.042(8) 0.030(7) 0.025(6) -0.010(5) -0.003(6) -0.005(6)
C9B 0.037(7) 0.036(8) 0.031(7) -0.002(6) 0.003(6) 0.002(6)
C10 0.036(7) 0.010(5) 0.043(8) 0.003(5) 0.001(6) 0.000(5)
C10B 0.041(8) 0.034(8) 0.038(8) 0.006(6) 0.001(6) 0.015(6)
C11 0.032(8) 0.057(10) 0.049(9) -0.002(8) 0.004(7) 0.008(7)
C11B 0.067(11) 0.052(10) 0.035(8) 0.008(7) 0.016(8) 0.012(9)
C12 0.048(10) 0.055(11) 0.058(11) -0.009(8) -0.012(8) -0.015(8)
C12B 0.057(11) 0.049(10) 0.061(11) -0.013(9) 0.009(9) 0.031(9)
C13 0.036(8) 0.031(8) 0.051(9) -0.002(6) 0.011(7) 0.005(6)
C13B 0.031(8) 0.061(11) 0.043(9) -0.004(8) 0.007(6) 0.011(7)
C14 0.031(7) 0.032(7) 0.026(6) 0.001(5) 0.006(5) 0.006(5)
C14B 0.028(7) 0.025(7) 0.040(7) -0.009(5) 0.005(6) 0.004(5)
C15 0.036(7) 0.018(6) 0.033(7) -0.001(5) 0.005(6) 0.001(5)
C15B 0.038(8) 0.053(10) 0.037(8) -0.006(7) 0.003(6) -0.008(7)
C16 0.043(8) 0.038(8) 0.046(9) -0.005(7) 0.013(7) -0.006(7)
C16B 0.031(7) 0.037(8) 0.056(10) -0.007(7) -0.002(7) -0.008(6)
C17 0.045(8) 0.024(7) 0.047(9) -0.020(6) 0.004(7) 0.001(6)
C17B 0.027(8) 0.073(13) 0.071(12) -0.015(10) -0.006(8) -0.010(8)
C18 0.037(8) 0.040(9) 0.070(12) -0.030(8) 0.001(8) 0.003(7)
C18B 0.039(9) 0.071(13) 0.086(15) -0.032(11) 0.001(10) -0.018(9)
C19 0.063(11) 0.040(9) 0.044(9) -0.008(7) 0.006(8) 0.012(8)
C19B 0.032(8) 0.042(9) 0.061(10) -0.005(8) 0.020(7) 0.004(6)
C20 0.041(8) 0.057(10) 0.033(8) -0.002(7) 0.009(6) 0.011(7)
C20B 0.051(9) 0.055(10) 0.037(8) -0.001(7) 0.005(7) -0.040(8)
C101 0.036(8) 0.056(10) 0.038(8) 0.016(7) 0.005(6) -0.015(7)
C102 0.044(8) 0.006(5) 0.039(8) 0.000(5) 0.000(6) 0.000(5)
C104 0.032(7) 0.021(6) 0.032(7) -0.001(5) 0.007(5) 0.002(5)
C105 0.040(7) 0.017(6) 0.034(7) 0.001(5) 0.006(6) -0.015(5)
C201 0.044(9) 0.022(7) 0.069(11) 0.011(7) -0.002(8) -0.002(6)
C202 0.056(10) 0.042(9) 0.036(8) 0.009(6) 0.010(7) 0.041(8)
C204 0.019(6) 0.033(7) 0.047(8) 0.007(6) 0.001(5) -0.005(5)
C205 0.034(7) 0.018(6) 0.041(8) -0.008(5) -0.008(6) 0.007(5)
C301 0.049(9) 0.036(8) 0.054(10) 0.012(7) 0.004(8) 0.011(7)
C302 0.027(7) 0.081(13) 0.037(8) 0.006(8) 0.009(6) 0.029(8)
C303 0.038(7) 0.024(6) 0.027(6) 0.000(5) 0.006(6) -0.004(5)
C304 0.058(10) 0.040(9) 0.035(8) 0.001(6) 0.009(7) 0.005(8)
C305 0.052(9) 0.024(7) 0.039(8) -0.013(6) 0.013(7) -0.002(6)
C306 0.054(10) 0.066(12) 0.035(8) 0.010(8) -0.004(7) 0.011(9)
C401 0.057(10) 0.047(10) 0.043(9) 0.015(7) 0.001(8) 0.018(8)
C404 0.048(9) 0.036(8) 0.044(9) -0.015(7) 0.007(7) 0.011(7)
C405 0.036(8) 0.055(10) 0.029(7) -0.006(6) 0.005(6) -0.007(7)
C501 0.035(8) 0.076(12) 0.042(9) 0.000(9) 0.001(7) 0.008(8)
C502 0.032(8) 0.048(10) 0.077(13) 0.002(9) -0.002(8) 0.002(7)
C503 0.027(7) 0.048(9) 0.038(8) -0.001(6) -0.007(6) -0.005(6)
C504 0.040(9) 0.067(12) 0.048(10) 0.002(9) 0.016(7) 0.016(8)
C505 0.029(7) 0.058(10) 0.047(9) 0.001(8) 0.003(6) 0.009(7)
C506 0.066(11) 0.027(7) 0.040(8) -0.008(6) -0.004(8) -0.006(7)
C601 0.055(10) 0.043(9) 0.043(9) -0.002(7) 0.008(8) -0.008(8)
C602 0.039(8) 0.035(8) 0.052(10) -0.003(7) 0.000(7) 0.008(6)
C603 0.080(14) 0.041(10) 0.058(11) 0.005(8) 0.014(10) 0.022(9)
C604 0.068(11) 0.029(7) 0.036(8) 0.010(6) -0.006(7) -0.001(7)
C605 0.043(8) 0.058(11) 0.027(7) 0.008(7) -0.003(6) 0.012(8)
C606 0.033(7) 0.034(7) 0.036(8) 0.011(6) -0.002(6) -0.003(6)
C701 0.040(8) 0.029(7) 0.049(9) 0.006(6) 0.006(7) -0.009(6)
C702 0.029(7) 0.069(12) 0.043(9) -0.013(8) 0.001(7) 0.003(7)
C704 0.051(9) 0.024(8) 0.049(9) 0.005(6) 0.001(7) 0.017(6)
C705 0.047(9) 0.058(11) 0.030(8) -0.003(7) 0.007(7) 0.001(8)
N1 0.033(6) 0.033(6) 0.030(6) 0.000(5) 0.006(5) 0.005(5)
N1B 0.028(6) 0.030(6) 0.036(6) -0.003(5) 0.009(5) 0.006(5)
N2 0.035(6) 0.024(6) 0.042(7) -0.009(5) -0.002(5) 0.012(5)
N2B 0.033(6) 0.039(7) 0.035(6) 0.004(5) 0.008(5) 0.012(5)
O101 0.065(7) 0.039(6) 0.038(6) -0.003(5) 0.019(5) 0.008(5)
O102 0.049(6) 0.058(7) 0.034(6) -0.001(5) -0.005(5) 0.001(5)
O104 0.037(6) 0.043(6) 0.044(6) -0.009(5) 0.005(5) 0.003(5)
O105 0.051(7) 0.033(6) 0.059(7) 0.003(5) -0.001(6) 0.003(5)
O201 0.053(7) 0.058(8) 0.080(10) 0.009(7) -0.006(7) -0.030(7)
O202 0.063(8) 0.046(7) 0.054(7) 0.011(6) 0.012(6) 0.009(6)
O204 0.053(7) 0.041(6) 0.038(6) -0.012(5) -0.001(5) 0.000(5)
O205 0.064(7) 0.047(7) 0.037(6) -0.001(5) -0.019(5) 0.005(6)
O301 0.088(10) 0.079(10) 0.033(6) -0.009(6) 0.023(6) 0.005(8)
O302 0.052(7) 0.041(7) 0.092(11) 0.023(7) 0.000(7) -0.020(6)
O303 0.043(6) 0.070(8) 0.038(6) 0.011(6) -0.007(5) -0.009(6)
O304 0.058(8) 0.076(9) 0.060(8) -0.012(7) 0.012(6) -0.022(7)
O305 0.057(7) 0.036(6) 0.037(6) -0.005(5) 0.000(5) -0.007(5)
O306 0.071(8) 0.036(7) 0.074(9) 0.020(6) 0.004(7) 0.014(6)
O401 0.070(9) 0.054(8) 0.060(8) 0.016(6) 0.001(7) 0.022(7)
O402 0.052(7) 0.066(8) 0.048(7) 0.008(6) 0.011(6) -0.016(6)
O404 0.077(8) 0.030(6) 0.047(7) 0.008(5) -0.012(6) 0.014(6)
O405 0.055(8) 0.096(11) 0.039(7) 0.006(7) 0.009(6) 0.003(7)
O501 0.061(8) 0.129(14) 0.036(7) 0.022(8) -0.004(6) -0.022(9)
O502 0.069(9) 0.079(11) 0.127(15) -0.071(11) -0.021(10) 0.011(8)
O503 0.037(7) 0.090(10) 0.048(7) 0.009(7) 0.001(5) 0.001(6)
O504 0.079(9) 0.071(9) 0.042(7) 0.007(7) 0.012(6) -0.016(7)
O505 0.068(9) 0.058(8) 0.070(9) -0.020(7) 0.000(7) 0.031(7)
O506 0.041(6) 0.045(7) 0.080(9) -0.003(6) -0.022(6) 0.000(5)
O601 0.058(8) 0.066(9) 0.082(10) 0.009(8) 0.009(7) 0.015(7)
O602 0.067(9) 0.065(9) 0.058(8) -0.020(7) -0.004(7) 0.004(7)
O603 0.147(16) 0.045(8) 0.094(12) 0.004(8) 0.073(12) -0.023(9)
O604 0.044(7) 0.074(9) 0.061(8) 0.012(7) 0.008(6) 0.026(6)
O605 0.060(7) 0.034(6) 0.054(7) -0.007(5) 0.008(6) -0.010(5)
O606 0.062(8) 0.067(8) 0.030(6) 0.008(5) 0.009(5) 0.010(6)
O701 0.047(6) 0.058(7) 0.043(6) -0.007(5) -0.003(5) -0.016(6)
O702 0.062(9) 0.096(12) 0.068(9) 0.020(8) 0.019(7) -0.034(8)
O704 0.073(9) 0.029(7) 0.085(10) -0.007(6) 0.010(7) 0.003(6)
O705 0.055(7) 0.102(11) 0.029(6) -0.013(6) 0.007(5) 0.007(7)
Ru1 0.0310(5) 0.0276(5) 0.0240(5) 0.0000(4) 0.0041(4) 0.0004(4)
Ru1B 0.0267(5) 0.0291(5) 0.0252(5) 0.0004(4) 0.0023(4) -0.0013(4)
Ru2 0.0294(5) 0.0296(5) 0.0295(5) -0.0001(4) 0.0032(4) 0.0011(4)
Ru2B 0.0292(5) 0.0296(5) 0.0251(5) 0.0007(4) 0.0025(4) 0.0002(4)
Ru3 0.0315(5) 0.0340(6) 0.0287(5) 0.0021(4) 0.0056(4) -0.0018(4)
Ru3B 0.0325(5) 0.0365(6) 0.0271(5) 0.0020(4) 0.0063(4) -0.0012(4)
Ru4 0.0337(5) 0.0305(5) 0.0270(5) 0.0031(4) 0.0040(4) 0.0003(4)
Ru4B 0.0300(5) 0.0324(5) 0.0253(5) 0.0027(4) 0.0027(4) 0.0001(4)
Ru5 0.0317(5) 0.0408(6) 0.0270(5) -0.0031(4) 0.0003(4) 0.0023(4)
Ru5B 0.0332(5) 0.0279(5) 0.0313(5) -0.0002(4) 0.0019(4) 0.0007(4)
Ru6 0.0436(6) 0.0269(5) 0.0358(6) 0.0009(4) 0.0093(5) 0.0014(4)
Ru6B 0.0303(5) 0.0366(6) 0.0261(5) -0.0001(4) -0.0001(4) 0.0021(4)
Ru7 0.0331(5) 0.0331(6) 0.0324(5) 0.0000(4) 0.0043(4) -0.0022(4)
Ru7B 0.0311(5) 0.0366(6) 0.0282(5) -0.0029(4) 0.0019(4) 0.0052(4)
Cl1 0.155(17) 0.087(11) 0.111(13) -0.003(9) 0.045(13) 0.029(11)
Cl2 0.073(7) 0.077(8) 0.104(10) -0.005(7) 0.012(7) 0.001(6)
Cl3 0.37(6) 0.13(2) 0.037(9) -0.008(11) 0.030(18) -0.09(3)
Cl4 0.173(16) 0.190(18) 0.143(14) 0.062(13) 0.067(12) -0.014(13)
Cl5 0.15(2) 0.13(2) 0.14(2) 0.002(18) -0.05(2) -0.057(19)
Cl6 0.078(6) 0.158(11) 0.060(5) -0.003(6) 0.013(4) 0.012(6)
